data_4511315
loop_
_publ_author_name
'Roy, Saikat'
'Nangia, Ashwini'

_publ_section_title
;
 Kinetic and Thermodynamic Conformational Polymorphs of Bis(p-tolyl)
 Ketonep-Tosylhydrazone:&#x00A0; The Curtin&#x2212;Hammett Principle in
 Crystallization
;
_journal_issue 10
_journal_name_full 'Crystal Growth &amp; Design'
_journal_page_first 2047
_journal_paper_doi 10.1021/cg070542t
_journal_volume 7
_journal_year 2007
_chemical_formula_moiety 'C22.50 H23 Cl N2 O2 S'
_chemical_formula_sum 'C22.5 H23 Cl N2 O2 S'
_chemical_formula_weight 420.94
_chemical_melting_point 432
_chemical_name_systematic
; 
 ? 
;
_space_group_IT_number 2
_symmetry_cell_setting triclinic
_symmetry_space_group_name_Hall '-P 1'
_symmetry_space_group_name_H-M 'P -1'
_atom_sites_solution_hydrogens geom
_atom_sites_solution_primary direct
_atom_sites_solution_secondary difmap
_audit_creation_method SHELXL-97
_cell_angle_alpha 111.862(4)
_cell_angle_beta 107.198(4)
_cell_angle_gamma 93.619(4)
_cell_formula_units_Z 2
_cell_length_a 7.9174(18)
_cell_length_b 11.701(3)
_cell_length_c 13.248(3)
_cell_measurement_temperature 100(2)
_cell_volume 1067.2(4)
_computing_cell_refinement 'Bruker SMART'
_computing_data_collection 'Bruker SMART'
_computing_data_reduction 'Bruker SAINT'
_computing_molecular_graphics 'Bruker SHELXTL'
_computing_publication_material 'Bruker SHELXTL'
_computing_structure_refinement 'Bruker SHELXTL'
_computing_structure_solution 'Bruker SHELXTL'
_diffrn_ambient_temperature 100(2)
_diffrn_measured_fraction_theta_full 0.931
_diffrn_measured_fraction_theta_max 0.931
_diffrn_measurement_device_type 'CCD area detector'
_diffrn_measurement_method 'phi and omega scans'
_diffrn_radiation_monochromator graphite
_diffrn_radiation_source 'fine-focus sealed tube'
_diffrn_radiation_type MoK\a
_diffrn_radiation_wavelength 0.71073
_diffrn_reflns_av_R_equivalents 0.0339
_diffrn_reflns_av_sigmaI/netI 0.0441
_diffrn_reflns_limit_h_max 10
_diffrn_reflns_limit_h_min -10
_diffrn_reflns_limit_k_max 15
_diffrn_reflns_limit_k_min -15
_diffrn_reflns_limit_l_max 17
_diffrn_reflns_limit_l_min -17
_diffrn_reflns_number 12442
_diffrn_reflns_theta_full 28.39
_diffrn_reflns_theta_max 28.39
_diffrn_reflns_theta_min 1.76
_exptl_absorpt_coefficient_mu 0.297
_exptl_absorpt_correction_T_max 0.9567
_exptl_absorpt_correction_T_min 0.8511
_exptl_absorpt_correction_type multi-scan
_exptl_absorpt_process_details 'Bruker AXS SADABS program'
_exptl_crystal_colour colourless
_exptl_crystal_density_diffrn 1.310
_exptl_crystal_density_method 'not measured'
_exptl_crystal_description irregular
_exptl_crystal_F_000 442
_exptl_crystal_size_max 0.56
_exptl_crystal_size_mid 0.40
_exptl_crystal_size_min 0.15
_refine_diff_density_max 0.461
_refine_diff_density_min -0.368
_refine_diff_density_rms 0.067
_refine_ls_extinction_method none
_refine_ls_goodness_of_fit_ref 1.028
_refine_ls_hydrogen_treatment mixed
_refine_ls_matrix_type full
_refine_ls_number_parameters 278
_refine_ls_number_reflns 4985
_refine_ls_number_restraints 0
_refine_ls_restrained_S_all 1.028
_refine_ls_R_factor_all 0.0702
_refine_ls_R_factor_gt 0.0579
_refine_ls_shift/su_max 0.001
_refine_ls_shift/su_mean 0.000
_refine_ls_structure_factor_coef Fsqd
_refine_ls_weighting_details 'calc w=1/[\s^2^(Fo^2^)+(0.0643P)^2^+0.8944P] where P=(Fo^2^+2Fc^2^)/3'
_refine_ls_weighting_scheme calc
_refine_ls_wR_factor_gt 0.1385
_refine_ls_wR_factor_ref 0.1462
_reflns_number_gt 4152
_reflns_number_total 4985
_reflns_threshold_expression >2sigma(I)
_cod_data_source_file DiMe_DCM_an402_m.cif
_cod_data_source_block an402_m
_cod_depositor_comments
;
The following automatic conversions were performed:

'_symmetry_cell_setting' value 'Triclinic' changed to 'triclinic'
according to
/usr/data/users/saulius/automatic-downloads/retrospective/ACS/lib/dictionaries/cif_core.dic
dictionary named 'cif_core.dic' version 2.4.2 from 2011-04-26.

Automatic conversion script
Id: cif_fix_values 2281 2013-09-26 08:29:07Z andrius 
;
_cod_original_cell_volume 1067.1(4)
_cod_original_sg_symbol_H-M P-1
_cod_original_formula_sum 'C22.50 H23 Cl N2 O2 S'
_cod_database_code 4511315

loop_
_symmetry_equiv_pos_as_xyz
'x, y, z'
'-x, -y, -z'

loop_
_atom_site_label
_atom_site_type_symbol
_atom_site_fract_x
_atom_site_fract_y
_atom_site_fract_z
_atom_site_U_iso_or_equiv
_atom_site_adp_type
_atom_site_occupancy
_atom_site_symmetry_multiplicity
_atom_site_calc_flag
_atom_site_refinement_flags
_atom_site_disorder_assembly
_atom_site_disorder_group
S1 S 0.87037(7) 0.33759(5) 1.02081(4) 0.02187(15) Uani 1 1 d . . .
O1 O 0.9860(2) 0.45665(14) 1.09987(12) 0.0268(3) Uani 1 1 d . . .
O2 O 0.7530(2) 0.27809(15) 1.05804(13) 0.0293(4) Uani 1 1 d . . .
N1 N 0.7431(2) 0.36692(18) 0.91353(16) 0.0263(4) Uani 1 1 d . . .
H1 H 0.800(4) 0.413(3) 0.898(2) 0.032(7) Uiso 1 1 d . . .
N2 N 0.6251(2) 0.26016(18) 0.82182(16) 0.0269(4) Uani 1 1 d . . .
C15 C 0.4150(3) 0.1621(2) 0.63089(18) 0.0228(4) Uani 1 1 d . . .
C8 C 0.5374(3) 0.2746(2) 0.73023(18) 0.0233(4) Uani 1 1 d . . .
C16 C 0.4234(3) 0.0419(2) 0.62811(19) 0.0259(5) Uani 1 1 d . . .
H16 H 0.5104 0.0315 0.6895 0.031 Uiso 1 1 calc R . .
C20 C 0.2876(3) 0.1734(2) 0.53831(18) 0.0242(4) Uani 1 1 d . . .
H20 H 0.2807 0.2541 0.5384 0.029 Uiso 1 1 calc R . .
C18 C 0.1773(3) -0.0511(2) 0.44366(18) 0.0241(4) Uani 1 1 d . . .
C19 C 0.1713(3) 0.0689(2) 0.44648(18) 0.0249(4) Uani 1 1 d . . .
H19 H 0.0860 0.0789 0.3843 0.030 Uiso 1 1 calc R . .
C5 C 1.0012(3) 0.2300(2) 0.96682(17) 0.0236(4) Uani 1 1 d . . .
C17 C 0.3057(3) -0.0616(2) 0.53640(19) 0.0266(5) Uani 1 1 d . . .
H17 H 0.3122 -0.1424 0.5364 0.032 Uiso 1 1 calc R . .
C9 C 0.5505(3) 0.3975(2) 0.72011(17) 0.0227(4) Uani 1 1 d . . .
C22 C 0.0517(3) -0.1649(2) 0.34281(19) 0.0310(5) Uani 1 1 d . . .
H22A H -0.0655 -0.1434 0.3142 0.047 Uiso 1 1 calc R . .
H22B H 0.0360 -0.2325 0.3680 0.047 Uiso 1 1 calc R . .
H22C H 0.1028 -0.1928 0.2807 0.047 Uiso 1 1 calc R . .
C4 C 0.9326(3) 0.1024(2) 0.9201(2) 0.0318(5) Uani 1 1 d . . .
H4 H 0.8145 0.0728 0.9149 0.038 Uiso 1 1 calc R . .
C3 C 1.0387(4) 0.0183(2) 0.8812(2) 0.0359(6) Uani 1 1 d . . .
H3 H 0.9917 -0.0693 0.8484 0.043 Uiso 1 1 calc R . .
C12 C 0.5769(3) 0.6299(2) 0.70448(19) 0.0278(5) Uani 1 1 d . . .
C2 C 1.2119(4) 0.0595(2) 0.8891(2) 0.0378(6) Uani 1 1 d . . .
C7 C 1.2761(4) 0.1871(3) 0.9337(3) 0.0463(7) Uani 1 1 d . . .
H7 H 1.3936 0.2166 0.9378 0.056 Uiso 1 1 calc R . .
C6 C 1.1719(3) 0.2731(2) 0.9725(2) 0.0345(5) Uani 1 1 d . . .
H6 H 1.2175 0.3607 1.0027 0.041 Uiso 1 1 calc R . .
C11 C 0.4865(5) 0.6051(3) 0.7689(3) 0.0609(10) Uani 1 1 d . . .
H11 H 0.4306 0.6676 0.8089 0.073 Uiso 1 1 calc R . .
C14 C 0.6396(4) 0.4213(2) 0.6541(3) 0.0464(7) Uani 1 1 d . . .
H14 H 0.6933 0.3582 0.6127 0.056 Uiso 1 1 calc R . .
C1 C 1.3270(5) -0.0339(3) 0.8489(3) 0.0580(9) Uani 1 1 d . . .
H2A H 1.2797 -0.0766 0.7642 0.087 Uiso 1 1 calc R . .
H2B H 1.3246 -0.0959 0.8821 0.087 Uiso 1 1 calc R . .
H2C H 1.4514 0.0104 0.8744 0.087 Uiso 1 1 calc R . .
C21 C 0.5942(4) 0.7562(2) 0.6986(3) 0.0441(7) Uani 1 1 d . . .
H21A H 0.4781 0.7636 0.6507 0.066 Uiso 1 1 calc R . .
H21B H 0.6859 0.7642 0.6643 0.066 Uiso 1 1 calc R . .
H21C H 0.6298 0.8228 0.7769 0.066 Uiso 1 1 calc R . .
C10 C 0.4740(5) 0.4909(3) 0.7777(3) 0.0608(10) Uani 1 1 d . . .
H10 H 0.4113 0.4770 0.8244 0.073 Uiso 1 1 calc R . .
C13 C 0.6528(4) 0.5364(3) 0.6465(3) 0.0525(8) Uani 1 1 d . . .
H13 H 0.7159 0.5508 0.6002 0.063 Uiso 1 1 calc R . .
C23 C 0.0682(8) 0.5101(6) 0.5995(6) 0.0552(16) Uani 0.50 1 d P . .
H23A H 0.1933 0.5013 0.6338 0.066 Uiso 0.50 1 calc PR A 1
H23B H 0.0076 0.5314 0.6578 0.066 Uiso 0.50 1 calc PR A 1
Cl1A Cl -0.0540(3) 0.3819(2) 0.47240(18) 0.0453(5) Uani 0.50 1 d P . 1
Cl1B Cl 0.0589(4) 0.6546(2) 0.5816(3) 0.0721(8) Uani 0.50 1 d P . 2

loop_
_atom_site_aniso_label
_atom_site_aniso_U_11
_atom_site_aniso_U_22
_atom_site_aniso_U_33
_atom_site_aniso_U_23
_atom_site_aniso_U_13
_atom_site_aniso_U_12
S1 0.0188(2) 0.0264(3) 0.0200(3) 0.0123(2) 0.00327(19) 0.00163(19)
O1 0.0270(8) 0.0271(8) 0.0226(7) 0.0092(6) 0.0055(6) 0.0018(6)
O2 0.0247(8) 0.0381(9) 0.0289(8) 0.0195(7) 0.0080(6) 0.0026(7)
N1 0.0202(9) 0.0302(10) 0.0280(10) 0.0179(8) 0.0010(7) -0.0002(7)
N2 0.0202(9) 0.0340(10) 0.0270(9) 0.0182(8) 0.0026(7) -0.0011(7)
C15 0.0187(9) 0.0319(11) 0.0237(10) 0.0161(9) 0.0093(8) 0.0057(8)
C8 0.0178(10) 0.0319(11) 0.0247(10) 0.0162(9) 0.0075(8) 0.0055(8)
C16 0.0232(10) 0.0351(12) 0.0279(11) 0.0209(10) 0.0093(9) 0.0095(9)
C20 0.0229(10) 0.0284(11) 0.0248(10) 0.0150(9) 0.0076(8) 0.0065(8)
C18 0.0233(10) 0.0302(11) 0.0234(10) 0.0123(9) 0.0125(8) 0.0069(8)
C19 0.0215(10) 0.0350(12) 0.0217(10) 0.0157(9) 0.0065(8) 0.0091(9)
C5 0.0264(10) 0.0272(11) 0.0194(9) 0.0134(8) 0.0061(8) 0.0048(8)
C17 0.0315(11) 0.0273(11) 0.0292(11) 0.0172(9) 0.0137(9) 0.0095(9)
C9 0.0182(9) 0.0284(11) 0.0196(9) 0.0109(8) 0.0026(8) 0.0044(8)
C22 0.0393(13) 0.0307(12) 0.0223(10) 0.0098(9) 0.0112(10) 0.0057(10)
C4 0.0320(12) 0.0292(12) 0.0305(12) 0.0149(10) 0.0028(10) 0.0022(9)
C3 0.0506(15) 0.0287(12) 0.0262(11) 0.0133(10) 0.0071(11) 0.0086(11)
C12 0.0273(11) 0.0241(11) 0.0247(10) 0.0085(9) 0.0006(9) 0.0070(9)
C2 0.0578(16) 0.0414(14) 0.0363(13) 0.0265(12) 0.0300(12) 0.0250(12)
C7 0.0513(16) 0.0456(16) 0.072(2) 0.0362(15) 0.0453(16) 0.0213(13)
C6 0.0363(13) 0.0300(12) 0.0465(14) 0.0189(11) 0.0226(11) 0.0071(10)
C11 0.110(3) 0.064(2) 0.0611(19) 0.0462(17) 0.064(2) 0.069(2)
C14 0.073(2) 0.0284(13) 0.0653(18) 0.0228(13) 0.0543(17) 0.0222(13)
C1 0.099(3) 0.0526(18) 0.065(2) 0.0394(16) 0.061(2) 0.0451(18)
C21 0.0458(15) 0.0276(13) 0.0512(16) 0.0171(12) 0.0040(13) 0.0097(11)
C10 0.096(3) 0.076(2) 0.080(2) 0.064(2) 0.074(2) 0.065(2)
C13 0.0675(19) 0.0363(15) 0.091(2) 0.0375(16) 0.0620(19) 0.0228(14)
C23 0.032(3) 0.057(4) 0.068(4) 0.035(3) -0.007(3) 0.007(3)
Cl1A 0.0357(8) 0.0448(13) 0.0581(12) 0.0253(10) 0.0144(9) 0.0062(8)
Cl1B 0.0490(11) 0.0467(14) 0.118(2) 0.0434(16) 0.0137(17) 0.0046(10)

loop_
_atom_type_symbol
_atom_type_description
_atom_type_scat_dispersion_real
_atom_type_scat_dispersion_imag
_atom_type_scat_source
C C 0.0033 0.0016 'International Tables Vol C Tables 4.2.6.8 and 6.1.1.4'
H H 0.0000 0.0000 'International Tables Vol C Tables 4.2.6.8 and 6.1.1.4'
N N 0.0061 0.0033 'International Tables Vol C Tables 4.2.6.8 and 6.1.1.4'
O O 0.0106 0.0060 'International Tables Vol C Tables 4.2.6.8 and 6.1.1.4'
S S 0.1246 0.1234 'International Tables Vol C Tables 4.2.6.8 and 6.1.1.4'
Cl Cl 0.1484 0.1585 'International Tables Vol C Tables 4.2.6.8 and 6.1.1.4'

loop_
_geom_angle_atom_site_label_1
_geom_angle_atom_site_label_2
_geom_angle_atom_site_label_3
_geom_angle
_geom_angle_site_symmetry_3
O2 S1 O1 119.60(10) .
O2 S1 N1 107.40(10) .
O1 S1 N1 103.80(10) .
O2 S1 C5 107.83(10) .
O1 S1 C5 109.34(10) .
N1 S1 C5 108.36(10) .
N2 N1 S1 113.51(14) .
C8 N2 N1 116.22(18) .
C20 C15 C16 118.3(2) .
C20 C15 C8 120.89(19) .
C16 C15 C8 120.81(18) .
N2 C8 C15 117.19(19) .
N2 C8 C9 123.6(2) .
C15 C8 C9 119.18(17) .
C17 C16 C15 120.11(19) .
C19 C20 C15 121.0(2) .
C19 C18 C17 117.5(2) .
C19 C18 C22 120.89(19) .
C17 C18 C22 121.6(2) .
C20 C19 C18 121.06(19) .
C6 C5 C4 120.4(2) .
C6 C5 S1 120.04(17) .
C4 C5 S1 119.51(17) .
C16 C17 C18 122.0(2) .
C14 C9 C10 117.6(2) .
C14 C9 C8 121.4(2) .
C10 C9 C8 121.0(2) .
C5 C4 C3 119.1(2) .
C2 C3 C4 121.3(2) .
C11 C12 C13 117.4(2) .
C11 C12 C21 120.9(2) .
C13 C12 C21 121.7(2) .
C7 C2 C3 118.5(2) .
C7 C2 C1 121.0(3) .
C3 C2 C1 120.5(3) .
C2 C7 C6 121.2(2) .
C5 C6 C7 119.3(2) .
C12 C11 C10 121.5(2) .
C9 C14 C13 120.9(2) .
C9 C10 C11 121.1(2) .
C12 C13 C14 121.5(2) .
Cl1A C23 Cl1B 111.7(3) .
Cl1A C23 Cl1A 93.4(3) 2_566
Cl1B C23 Cl1A 21.27(12) 2_566
C23 Cl1A C23 86.7(3) 2_566

loop_
_geom_bond_atom_site_label_1
_geom_bond_atom_site_label_2
_geom_bond_distance
_geom_bond_site_symmetry_2
S1 O2 1.4273(16) .
S1 O1 1.4358(16) .
S1 N1 1.6469(18) .
S1 C5 1.761(2) .
N1 N2 1.400(3) .
N2 C8 1.285(3) .
C15 C20 1.395(3) .
C15 C16 1.400(3) .
C15 C8 1.483(3) .
C8 C9 1.494(3) .
C16 C17 1.380(3) .
C20 C19 1.382(3) .
C18 C19 1.395(3) .
C18 C17 1.395(3) .
C18 C22 1.506(3) .
C5 C6 1.383(3) .
C5 C4 1.385(3) .
C9 C14 1.365(3) .
C9 C10 1.371(3) .
C4 C3 1.386(4) .
C3 C2 1.384(4) .
C12 C11 1.358(4) .
C12 C13 1.370(3) .
C12 C21 1.508(3) .
C2 C7 1.381(4) .
C2 C1 1.512(4) .
C7 C6 1.388(3) .
C11 C10 1.385(4) .
C14 C13 1.387(4) .
C23 Cl1A 1.730(7) .
C23 Cl1B 1.796(6) .
C23 Cl1A 1.835(7) 2_566
Cl1A C23 1.835(7) 2_566
